data_7204304
loop_
_publ_author_name
'Zhang, Yan'
'Xue, Jie'
'Gao, Yi'
'Fun, Hoong-Kun'
'Xu, Jian-Hua'

_publ_section_title
;
 Photoinduced [2+2] cycloadditions (the Paterno--B\"uchi reaction) of
 1-acetylisatin with enol ethers---regioselectivity, diastereoselectivity
 and acid catalysed transformations of the spirooxetane products
;
_journal_coden_ASTM JCSPCE
_journal_issue 3
_journal_name_full 'Journal of the Chemical Society, Perkin Transactions 1'
_journal_page_first 345
_journal_page_last 353
_journal_paper_doi 10.1039/b109697d
_journal_year 2002
_chemical_formula_sum 'C16 H19 N O4'
_chemical_formula_weight 289.32
_space_group_IT_number 2
_symmetry_cell_setting triclinic
_symmetry_space_group_name_Hall '-P 1'
_symmetry_space_group_name_H-M 'P -1'
_atom_sites_solution_hydrogens geom
_atom_sites_solution_primary direct
_atom_sites_solution_secondary difmap
_audit_creation_method SHELXL-97
_cell_angle_alpha 104.046(2)
_cell_angle_beta 105.633(2)
_cell_angle_gamma 101.122(2)
_cell_formula_units_Z 2
_cell_length_a 8.2141(8)
_cell_length_b 8.7676(8)
_cell_length_c 12.0117(11)
_cell_measurement_reflns_used 1749
_cell_measurement_temperature 293(2)
_cell_measurement_theta_max 28.30
_cell_measurement_theta_min 1.85
_cell_volume 776.65(13)
_computing_cell_refinement 'SAINT (Siemens, 1996)'
_computing_data_collection 'SMART (Siemens, 1996)'
_computing_data_reduction SAINT
_computing_molecular_graphics SHELXTL
_computing_publication_material
;
SHELXTL, PARST (Nardelli, 1995) and PLATON (Spek, 1990)
;
_computing_structure_refinement SHELXTL
_computing_structure_solution 'SHELXTL (Sheldrick, 1997)'
_diffrn_ambient_temperature 293(2)
_diffrn_detector_area_resol_mean 8.33
_diffrn_measured_fraction_theta_full 0.979
_diffrn_measured_fraction_theta_max 0.979
_diffrn_measurement_device_type
;
Siemens SMART CCD area detector diffractometer
;
_diffrn_measurement_method '\w scans'
_diffrn_radiation_monochromator graphite
_diffrn_radiation_source 'fine-focus sealed tube'
_diffrn_radiation_type MoK\a
_diffrn_radiation_wavelength 0.71073
_diffrn_reflns_av_R_equivalents 0.0560
_diffrn_reflns_av_sigmaI/netI 0.1095
_diffrn_reflns_limit_h_max 9
_diffrn_reflns_limit_h_min -9
_diffrn_reflns_limit_k_max 9
_diffrn_reflns_limit_k_min -10
_diffrn_reflns_limit_l_max 14
_diffrn_reflns_limit_l_min -14
_diffrn_reflns_number 4387
_diffrn_reflns_theta_full 25.00
_diffrn_reflns_theta_max 25.00
_diffrn_reflns_theta_min 1.85
_diffrn_standards_decay_% 0
_exptl_absorpt_coefficient_mu 0.089
_exptl_absorpt_correction_type none
_exptl_crystal_colour colourless
_exptl_crystal_density_diffrn 1.237
_exptl_crystal_density_method 'not measured'
_exptl_crystal_description slab
_exptl_crystal_F_000 308
_exptl_crystal_size_max 0.22
_exptl_crystal_size_mid 0.12
_exptl_crystal_size_min 0.10
_refine_diff_density_max 0.420
_refine_diff_density_min -0.369
_refine_diff_density_rms 0.070
_refine_ls_extinction_coef 0.051(12)
_refine_ls_extinction_expression Fc^*^==kFc[1+0.001xFc^2^\l^3^/sin(2\q)]^-1/4^
_refine_ls_extinction_method SHELXL
_refine_ls_goodness_of_fit_ref 0.963
_refine_ls_hydrogen_treatment mixed
_refine_ls_matrix_type full
_refine_ls_number_parameters 191
_refine_ls_number_reflns 2676
_refine_ls_number_restraints 0
_refine_ls_restrained_S_all 0.963
_refine_ls_R_factor_all 0.1514
_refine_ls_R_factor_gt 0.0835
_refine_ls_shift/su_max 0.000
_refine_ls_shift/su_mean 0.000
_refine_ls_structure_factor_coef Fsqd
_refine_ls_weighting_details 'calc w==1/[\s^2^(Fo^2^)+(0.1397P)^2^+0.0000P] where P==(Fo^2^+2Fc^2^)/3'
_refine_ls_weighting_scheme calc
_refine_ls_wR_factor_gt 0.2189
_refine_ls_wR_factor_ref 0.2592
_reflns_number_gt 1305
_reflns_number_total 2676
_reflns_threshold_expression 'I > 2\s(I)'
_cod_data_source_file b109697d.txt
_cod_data_source_block compound17
_cod_original_sg_symbol_H-M P-1
_cod_database_code 7204304

loop_
_symmetry_equiv_pos_as_xyz
'x, y, z'
'-x, -y, -z'

loop_
_atom_site_label
_atom_site_type_symbol
_atom_site_fract_x
_atom_site_fract_y
_atom_site_fract_z
_atom_site_U_iso_or_equiv
_atom_site_adp_type
_atom_site_occupancy
_atom_site_symmetry_multiplicity
_atom_site_calc_flag
_atom_site_refinement_flags
_atom_site_disorder_assembly
_atom_site_disorder_group
O1 O -0.1696(4) 0.3746(4) 0.5150(3) 0.0809(10) Uani 1 1 d . . .
O2 O 0.2658(5) 0.1886(5) 0.5929(3) 0.0929(12) Uani 1 1 d . . .
O3 O 0.2406(4) -0.0576(3) 0.3702(3) 0.0755(10) Uani 1 1 d . . .
O4 O 0.3586(3) 0.2288(4) 0.2601(3) 0.0648(9) Uani 1 1 d . . .
N1 N 0.0134(4) 0.2257(4) 0.4671(3) 0.0534(9) Uani 1 1 d . . .
C1 C 0.0208(5) 0.0808(5) 0.2814(4) 0.0540(11) Uani 1 1 d . . .
C2 C -0.0442(6) 0.0022(6) 0.1564(4) 0.0706(13) Uani 1 1 d . . .
H2A H 0.0186 -0.0577 0.1183 0.085 Uiso 1 1 calc R . .
C3 C -0.2041(6) 0.0153(6) 0.0903(4) 0.0847(15) Uani 1 1 d . . .
H3A H -0.2488 -0.0337 0.0064 0.102 Uiso 1 1 calc R . .
C4 C -0.2978(6) 0.1011(7) 0.1488(5) 0.0829(15) Uani 1 1 d . . .
H4A H -0.4056 0.1077 0.1029 0.099 Uiso 1 1 calc R . .
C5 C -0.2378(5) 0.1765(5) 0.2715(4) 0.0664(13) Uani 1 1 d . . .
H5A H -0.3028 0.2338 0.3091 0.080 Uiso 1 1 calc R . .
C6 C -0.0763(5) 0.1648(5) 0.3385(4) 0.0504(10) Uani 1 1 d . . .
C7 C -0.0378(6) 0.3307(5) 0.5517(4) 0.0611(12) Uani 1 1 d . . .
C8 C 0.0724(6) 0.3860(6) 0.6821(4) 0.0817(14) Uani 1 1 d . . .
H8A H 0.1687 0.3378 0.6915 0.122 Uiso 1 1 calc R . .
H8B H 0.0025 0.3530 0.7290 0.122 Uiso 1 1 calc R . .
H8C H 0.1173 0.5030 0.7099 0.122 Uiso 1 1 calc R . .
C9 C 0.1668(5) 0.1720(5) 0.4934(4) 0.0582(11) Uani 1 1 d . . .
C10 C 0.1886(5) 0.0905(5) 0.3729(4) 0.0543(11) Uani 1 1 d . . .
C11 C 0.3927(6) 0.0006(6) 0.3373(5) 0.0814(15) Uani 1 1 d . . .
H11A H 0.3798 -0.0531 0.2534 0.098 Uiso 1 1 calc R . .
H11B H 0.5021 -0.0026 0.3920 0.098 Uiso 1 1 calc R . .
C12 C 0.3672(5) 0.1705(5) 0.3586(4) 0.0598(12) Uani 1 1 d . . .
H12A H 0.4514 0.2487 0.4350 0.072 Uiso 1 1 calc R . .
C13 C 0.3537(7) 0.3948(6) 0.2852(5) 0.0968(17) Uani 1 1 d . . .
H13A H 0.4637 0.4669 0.3450 0.116 Uiso 1 1 calc R . .
H13B H 0.2585 0.4101 0.3162 0.116 Uiso 1 1 calc R . .
C14 C 0.3240(15) 0.4302(10) 0.1628(9) 0.195(5) Uani 1 1 d . . .
H14A H 0.4190 0.4078 0.1339 0.234 Uiso 1 1 calc R . .
H14B H 0.2162 0.3514 0.1053 0.234 Uiso 1 1 calc R . .
C15 C 0.3141(18) 0.5639(17) 0.1574(10) 0.238(6) Uani 1 1 d . . .
H15A H 0.4214 0.6435 0.2148 0.285 Uiso 1 1 calc R . .
H15B H 0.2180 0.5865 0.1849 0.285 Uiso 1 1 calc R . .
C16 C 0.2861(17) 0.5927(17) 0.0331(9) 0.269(7) Uani 1 1 d . . .
H16A H 0.2806 0.7031 0.0410 0.403 Uiso 1 1 calc R . .
H16B H 0.1780 0.5180 -0.0245 0.403 Uiso 1 1 calc R . .
H16C H 0.3822 0.5751 0.0054 0.403 Uiso 1 1 calc R . .

loop_
_atom_site_aniso_label
_atom_site_aniso_U_11
_atom_site_aniso_U_22
_atom_site_aniso_U_33
_atom_site_aniso_U_23
_atom_site_aniso_U_13
_atom_site_aniso_U_12
O1 0.072(2) 0.086(2) 0.102(2) 0.0288(19) 0.0429(19) 0.0422(18)
O2 0.084(2) 0.137(3) 0.073(2) 0.042(2) 0.0206(19) 0.061(2)
O3 0.068(2) 0.059(2) 0.117(2) 0.0394(18) 0.0383(18) 0.0322(15)
O4 0.0522(17) 0.078(2) 0.082(2) 0.0375(17) 0.0336(15) 0.0277(15)
N1 0.0411(18) 0.061(2) 0.062(2) 0.0202(17) 0.0199(16) 0.0173(16)
C1 0.035(2) 0.055(3) 0.075(3) 0.025(2) 0.019(2) 0.0124(18)
C2 0.050(3) 0.077(3) 0.075(3) 0.009(3) 0.019(2) 0.017(2)
C3 0.059(3) 0.101(4) 0.070(3) 0.009(3) 0.004(3) 0.016(3)
C4 0.040(3) 0.102(4) 0.086(4) 0.018(3) 0.002(3) 0.017(3)
C5 0.035(2) 0.074(3) 0.088(3) 0.021(3) 0.018(2) 0.019(2)
C6 0.035(2) 0.049(2) 0.066(3) 0.019(2) 0.0168(19) 0.0080(17)
C7 0.055(3) 0.058(3) 0.077(3) 0.021(2) 0.033(2) 0.014(2)
C8 0.078(3) 0.079(3) 0.079(3) 0.011(3) 0.030(3) 0.013(3)
C9 0.047(2) 0.064(3) 0.070(3) 0.030(2) 0.018(2) 0.021(2)
C10 0.045(2) 0.055(3) 0.072(3) 0.026(2) 0.023(2) 0.0235(19)
C11 0.070(3) 0.085(4) 0.121(4) 0.048(3) 0.049(3) 0.048(3)
C12 0.038(2) 0.071(3) 0.075(3) 0.029(2) 0.017(2) 0.020(2)
C13 0.097(4) 0.080(4) 0.146(5) 0.060(4) 0.059(4) 0.039(3)
C14 0.305(13) 0.128(7) 0.242(10) 0.139(7) 0.115(9) 0.122(8)
C15 0.282(15) 0.306(17) 0.204(10) 0.140(12) 0.099(10) 0.153(13)
C16 0.348(17) 0.379(18) 0.171(8) 0.194(10) 0.094(9) 0.155(14)

loop_
_atom_type_symbol
_atom_type_description
_atom_type_scat_dispersion_real
_atom_type_scat_dispersion_imag
_atom_type_scat_source
C C 0.0033 0.0016 'International Tables Vol C Tables 4.2.6.8 and 6.1.1.4'
H H 0.0000 0.0000 'International Tables Vol C Tables 4.2.6.8 and 6.1.1.4'
N N 0.0061 0.0033 'International Tables Vol C Tables 4.2.6.8 and 6.1.1.4'
O O 0.0106 0.0060 'International Tables Vol C Tables 4.2.6.8 and 6.1.1.4'

loop_
_geom_angle_atom_site_label_1
_geom_angle_atom_site_label_2
_geom_angle_atom_site_label_3
_geom_angle
_geom_angle_site_symmetry_1
_geom_angle_site_symmetry_3
_geom_angle_publ_flag
C10 O3 C11 92.5(3) . . ?
C12 O4 C13 113.4(4) . . ?
C7 N1 C9 125.9(3) . . ?
C7 N1 C6 125.1(3) . . ?
C9 N1 C6 108.8(3) . . ?
C6 C1 C2 120.6(3) . . ?
C6 C1 C10 109.7(3) . . ?
C2 C1 C10 129.7(4) . . ?
C3 C2 C1 118.4(4) . . ?
C3 C2 H2A 120.8 . . ?
C1 C2 H2A 120.8 . . ?
C4 C3 C2 120.0(4) . . ?
C4 C3 H3A 120.0 . . ?
C2 C3 H3A 120.0 . . ?
C5 C4 C3 122.4(4) . . ?
C5 C4 H4A 118.8 . . ?
C3 C4 H4A 118.8 . . ?
C4 C5 C6 117.8(4) . . ?
C4 C5 H5A 121.1 . . ?
C6 C5 H5A 121.1 . . ?
C1 C6 C5 120.7(4) . . ?
C1 C6 N1 109.8(3) . . ?
C5 C6 N1 129.5(4) . . ?
O1 C7 N1 118.9(4) . . ?
O1 C7 C8 122.6(4) . . ?
N1 C7 C8 118.4(4) . . ?
C7 C8 H8A 109.5 . . ?
C7 C8 H8B 109.5 . . ?
H8A C8 H8B 109.5 . . ?
C7 C8 H8C 109.5 . . ?
H8A C8 H8C 109.5 . . ?
H8B C8 H8C 109.5 . . ?
O2 C9 N1 126.8(4) . . ?
O2 C9 C10 125.3(4) . . ?
N1 C9 C10 107.9(3) . . ?
O3 C10 C1 118.3(3) . . ?
O3 C10 C9 113.1(3) . . ?
C1 C10 C9 103.1(3) . . ?
O3 C10 C12 89.6(3) . . ?
C1 C10 C12 118.9(3) . . ?
C9 C10 C12 114.3(3) . . ?
O3 C11 C12 91.6(3) . . ?
O3 C11 H11A 113.4 . . ?
C12 C11 H11A 113.4 . . ?
O3 C11 H11B 113.4 . . ?
C12 C11 H11B 113.4 . . ?
H11A C11 H11B 110.7 . . ?
O4 C12 C11 113.8(4) . . ?
O4 C12 C10 117.6(3) . . ?
C11 C12 C10 85.0(3) . . ?
O4 C12 H12A 112.6 . . ?
C11 C12 H12A 112.6 . . ?
C10 C12 H12A 112.6 . . ?
O4 C13 C14 105.6(5) . . ?
O4 C13 H13A 110.6 . . ?
C14 C13 H13A 110.6 . . ?
O4 C13 H13B 110.6 . . ?
C14 C13 H13B 110.6 . . ?
H13A C13 H13B 108.8 . . ?
C15 C14 C13 119.9(10) . . ?
C15 C14 H14A 107.4 . . ?
C13 C14 H14A 107.4 . . ?
C15 C14 H14B 107.4 . . ?
C13 C14 H14B 107.4 . . ?
H14A C14 H14B 106.9 . . ?
C14 C15 C16 117.6(13) . . ?
C14 C15 H15A 107.9 . . ?
C16 C15 H15A 107.9 . . ?
C14 C15 H15B 107.9 . . ?
C16 C15 H15B 107.9 . . ?
H15A C15 H15B 107.2 . . ?
C15 C16 H16A 109.5 . . ?
C15 C16 H16B 109.5 . . ?
H16A C16 H16B 109.5 . . ?
C15 C16 H16C 109.5 . . ?
H16A C16 H16C 109.5 . . ?
H16B C16 H16C 109.5 . . ?

loop_
_geom_bond_atom_site_label_1
_geom_bond_atom_site_label_2
_geom_bond_distance
_geom_bond_site_symmetry_2
_geom_bond_publ_flag
O1 C7 1.225(5) . ?
O2 C9 1.207(4) . ?
O3 C10 1.439(4) . ?
O3 C11 1.448(5) . ?
O4 C12 1.389(5) . ?
O4 C13 1.424(5) . ?
N1 C7 1.409(5) . ?
N1 C9 1.413(5) . ?
N1 C6 1.431(5) . ?
C1 C6 1.388(5) . ?
C1 C2 1.392(6) . ?
C1 C10 1.486(5) . ?
C2 C3 1.382(6) . ?
C2 H2A 0.9300 . ?
C3 C4 1.382(6) . ?
C3 H3A 0.9300 . ?
C4 C5 1.365(6) . ?
C4 H4A 0.9300 . ?
C5 C6 1.391(5) . ?
C5 H5A 0.9300 . ?
C7 C8 1.485(6) . ?
C8 H8A 0.9600 . ?
C8 H8B 0.9600 . ?
C8 H8C 0.9600 . ?
C9 C10 1.525(6) . ?
C10 C12 1.571(6) . ?
C11 C12 1.514(6) . ?
C11 H11A 0.9700 . ?
C11 H11B 0.9700 . ?
C12 H12A 0.9800 . ?
C13 C14 1.541(10) . ?
C13 H13A 0.9700 . ?
C13 H13B 0.9700 . ?
C14 C15 1.206(11) . ?
C14 H14A 0.9700 . ?
C14 H14B 0.9700 . ?
C15 C16 1.538(12) . ?
C15 H15A 0.9700 . ?
C15 H15B 0.9700 . ?
C16 H16A 0.9600 . ?
C16 H16B 0.9600 . ?
C16 H16C 0.9600 . ?

loop_
_geom_torsion_atom_site_label_1
_geom_torsion_atom_site_label_2
_geom_torsion_atom_site_label_3
_geom_torsion_atom_site_label_4
_geom_torsion
_geom_torsion_site_symmetry_1
_geom_torsion_site_symmetry_2
_geom_torsion_site_symmetry_3
_geom_torsion_site_symmetry_4
_geom_torsion_publ_flag
C6 C1 C2 C3 2.4(6) . . . . ?
C10 C1 C2 C3 -178.3(4) . . . . ?
C1 C2 C3 C4 -1.7(7) . . . . ?
C2 C3 C4 C5 0.6(8) . . . . ?
C3 C4 C5 C6 -0.1(7) . . . . ?
C2 C1 C6 C5 -2.0(6) . . . . ?
C10 C1 C6 C5 178.6(3) . . . . ?
C2 C1 C6 N1 176.5(4) . . . . ?
C10 C1 C6 N1 -2.9(4) . . . . ?
C4 C5 C6 C1 0.8(6) . . . . ?
C4 C5 C6 N1 -177.3(4) . . . . ?
C7 N1 C6 C1 173.1(4) . . . . ?
C9 N1 C6 C1 -3.1(4) . . . . ?
C7 N1 C6 C5 -8.7(6) . . . . ?
C9 N1 C6 C5 175.2(4) . . . . ?
C9 N1 C7 O1 176.0(4) . . . . ?
C6 N1 C7 O1 0.4(6) . . . . ?
C9 N1 C7 C8 -3.0(6) . . . . ?
C6 N1 C7 C8 -178.5(4) . . . . ?
C7 N1 C9 O2 10.6(7) . . . . ?
C6 N1 C9 O2 -173.3(4) . . . . ?
C7 N1 C9 C10 -168.5(4) . . . . ?
C6 N1 C9 C10 7.6(4) . . . . ?
C11 O3 C10 C1 114.3(4) . . . . ?
C11 O3 C10 C9 -125.1(4) . . . . ?
C11 O3 C10 C12 -8.7(3) . . . . ?
C6 C1 C10 O3 132.8(4) . . . . ?
C2 C1 C10 O3 -46.5(6) . . . . ?
C6 C1 C10 C9 7.2(4) . . . . ?
C2 C1 C10 C9 -172.1(4) . . . . ?
C6 C1 C10 C12 -120.4(4) . . . . ?
C2 C1 C10 C12 60.3(6) . . . . ?
O2 C9 C10 O3 43.1(6) . . . . ?
N1 C9 C10 O3 -137.8(3) . . . . ?
O2 C9 C10 C1 171.9(4) . . . . ?
N1 C9 C10 C1 -9.0(4) . . . . ?
O2 C9 C10 C12 -57.6(6) . . . . ?
N1 C9 C10 C12 121.5(3) . . . . ?
C10 O3 C11 C12 9.0(3) . . . . ?
C13 O4 C12 C11 -173.6(4) . . . . ?
C13 O4 C12 C10 89.4(4) . . . . ?
O3 C11 C12 O4 -126.3(4) . . . . ?
O3 C11 C12 C10 -8.3(3) . . . . ?
O3 C10 C12 O4 122.6(4) . . . . ?
C1 C10 C12 O4 0.1(5) . . . . ?
C9 C10 C12 O4 -122.1(4) . . . . ?
O3 C10 C12 C11 8.3(3) . . . . ?
C1 C10 C12 C11 -114.2(4) . . . . ?
C9 C10 C12 C11 123.7(4) . . . . ?
C12 O4 C13 C14 -173.9(5) . . . . ?
O4 C13 C14 C15 179.9(12) . . . . ?
C13 C14 C15 C16 179.5(10) . . . . ?

loop_
_cod_changelog_entry_id
_cod_changelog_entry_author
_cod_changelog_entry_date
_cod_changelog_entry_text
1 'Vaitkus, Antanas' 2022-04-22T18:30:00+03:00 'Updated bibliographic information.'
